data_7121581
loop_
_publ_author_name
'Savi\'c, Marina P'
'Ajdukovi\'c, Jovana J'
'Plav\<sa, Jovana J'
'Beki\'c, Sofija S'
'\'Celi\'c, Andjelka S'
'Klisuri\'c, Olivera R'
'Jakimov, Dimitar S.'
'Petri, Edward T.'
'Djurendi\'c, Evgenija A'

_publ_section_title
;
 Evaluation of A-ring fused pyridine d-modified androstane derivatives for
 antiproliferative and aldo-keto reductase 1C3 inhibitory activity.
;
_journal_issue 6
_journal_name_full MedChemComm
_journal_page_first 969
_journal_page_last 981
_journal_paper_doi 10.1039/c8md00077h
_journal_volume 9
_journal_year 2018
_chemical_absolute_configuration syn
_chemical_formula_sum 'C28 H36 N2 O2'
_chemical_formula_weight 432.59
_space_group_crystal_system monoclinic
_space_group_IT_number 4
_space_group_name_Hall 'P 2yb'
_space_group_name_H-M_alt 'P 1 21 1'
_symmetry_space_group_name_Hall 'P 2yb'
_symmetry_space_group_name_H-M 'P 1 21 1'
_atom_sites_solution_hydrogens mixed
_audit_creation_method SHELXL-2014/7
_audit_update_record
;
2018-02-09 deposited with the CCDC.
2018-04-30 downloaded from the CCDC.
;
_cell_angle_alpha 90
_cell_angle_beta 92.092(10)
_cell_angle_gamma 90
_cell_formula_units_Z 2
_cell_length_a 11.4355(16)
_cell_length_b 7.2184(7)
_cell_length_c 14.3262(12)
_cell_measurement_reflns_used 1160
_cell_measurement_temperature 293(2)
_cell_measurement_theta_max 72.4953
_cell_measurement_theta_min 3.8649
_cell_volume 1181.8(2)
_computing_cell_refinement
;
CrysAlisPro, Agilent Technologies,
Version 1.171.36.21 (release 14-08-2012 CrysAlis171 .NET)
(compiled Sep 14 2012,17:21:16)
;
_computing_data_collection
;
CrysAlisPro, Agilent Technologies,
Version 1.171.36.21 (release 14-08-2012 CrysAlis171 .NET)
(compiled Sep 14 2012,17:21:16)
;
_computing_data_reduction
;
CrysAlisPro, Agilent Technologies,
Version 1.171.36.21 (release 14-08-2012 CrysAlis171 .NET)
(compiled Sep 14 2012,17:21:16)
;
_computing_structure_refinement 'SHELXL-2014/7 (Sheldrick, 2014)'
_computing_structure_solution 'Sheldrick GM (2015) Acta Crystallogr A 71:3--8'
_diffrn_ambient_temperature 293(2)
_diffrn_detector_area_resol_mean 16.3280
_diffrn_measured_fraction_theta_full 0.994
_diffrn_measured_fraction_theta_max 0.972
_diffrn_measurement_device_type 'Xcalibur, Sapphire3, Gemini'
_diffrn_measurement_method '\w scans'
_diffrn_radiation_type CuK\a
_diffrn_radiation_wavelength 1.54184
_diffrn_reflns_av_R_equivalents 0.0224
_diffrn_reflns_av_unetI/netI 0.0387
_diffrn_reflns_Laue_measured_fraction_full 0.994
_diffrn_reflns_Laue_measured_fraction_max 0.972
_diffrn_reflns_limit_h_max 13
_diffrn_reflns_limit_h_min -13
_diffrn_reflns_limit_k_max 4
_diffrn_reflns_limit_k_min -8
_diffrn_reflns_limit_l_max 15
_diffrn_reflns_limit_l_min -17
_diffrn_reflns_number 4375
_diffrn_reflns_point_group_measured_fraction_full 0.685
_diffrn_reflns_point_group_measured_fraction_max 0.661
_diffrn_reflns_theta_full 67.500
_diffrn_reflns_theta_max 72.649
_diffrn_reflns_theta_min 3.868
_diffrn_source 'Enhance (Cu) X-ray Source'
_exptl_absorpt_coefficient_mu 0.591
_exptl_absorpt_correction_T_max 1.00000
_exptl_absorpt_correction_T_min 0.90326
_exptl_absorpt_correction_type multi-scan
_exptl_absorpt_process_details
;
CrysAlisPro, Agilent Technologies,
Version 1.171.36.21 (release 14-08-2012 CrysAlis171 .NET)
(compiled Sep 14 2012,17:21:16)
Empirical absorption correction using spherical harmonics,
 implemented in SCALE3 ABSPACK scaling algorithm.
;
_exptl_crystal_colour colorless
_exptl_crystal_density_diffrn 1.216
_exptl_crystal_description prism
_exptl_crystal_F_000 468
_exptl_crystal_size_max 0.389
_exptl_crystal_size_mid 0.258
_exptl_crystal_size_min 0.211
_refine_diff_density_max 0.322
_refine_diff_density_min -0.175
_refine_diff_density_rms 0.038
_refine_ls_abs_structure_details
;
 Flack x determined using 499 quotients [(I+)-(I-)]/[(I+)+(I-)]
 (Parsons, Flack and Wagner, Acta Cryst. B69 (2013) 249-259).
;
_refine_ls_abs_structure_Flack 0.0(5)
_refine_ls_extinction_method none
_refine_ls_goodness_of_fit_ref 1.074
_refine_ls_hydrogen_treatment mixed
_refine_ls_matrix_type full
_refine_ls_number_parameters 319
_refine_ls_number_reflns 3096
_refine_ls_number_restraints 1
_refine_ls_restrained_S_all 1.074
_refine_ls_R_factor_all 0.0562
_refine_ls_R_factor_gt 0.0468
_refine_ls_shift/su_max 0.000
_refine_ls_shift/su_mean 0.000
_refine_ls_structure_factor_coef Fsqd
_refine_ls_weighting_details 'w=1/[\s^2^(Fo^2^)+(0.0739P)^2^+0.0648P] where P=(Fo^2^+2Fc^2^)/3'
_refine_ls_weighting_scheme calc
_refine_ls_wR_factor_gt 0.1277
_refine_ls_wR_factor_ref 0.1393
_reflns_Friedel_coverage 0.254
_reflns_Friedel_fraction_full 0.316
_reflns_Friedel_fraction_max 0.293
_reflns_number_gt 2615
_reflns_number_total 3096
_reflns_threshold_expression 'I > 2\s(I)'
_cod_data_source_file c8md00077h2.cif
_cod_data_source_block shelx_CCDC1
_cod_depositor_comments 'Adding full bibliography for 7121580--7121582.cif.'
_cod_database_code 7121581
_shelx_shelxl_version_number 2014/7
_shelx_space_group_comment
;
The symmetry employed for this shelxl refinement is uniquely defined
by the following loop, which should always be used as a source of
symmetry information in preference to the above space-group names.
They are only intended as comments.
;

loop_
_space_group_symop_operation_xyz
'x, y, z'
'-x, y+1/2, -z'

loop_
_atom_site_label
_atom_site_type_symbol
_atom_site_fract_x
_atom_site_fract_y
_atom_site_fract_z
_atom_site_U_iso_or_equiv
_atom_site_adp_type
_atom_site_occupancy
_atom_site_site_symmetry_order
_atom_site_calc_flag
_atom_site_refinement_flags_posn
_atom_site_refinement_flags_adp
O1 O 0.4188(3) 0.5618(5) -0.29018(17) 0.0590(8) Uani 1 1 d . .
O1W O 0.2529(4) -0.1574(6) -0.3422(3) 0.0789(10) Uani 1 1 d . .
N1 N -0.0022(3) 0.2129(6) 0.3734(2) 0.0632(9) Uani 1 1 d . .
C8 C 0.2870(3) 0.2124(5) -0.0154(2) 0.0402(7) Uani 1 1 d . .
C5 C 0.1468(3) 0.1199(5) 0.1461(2) 0.0478(8) Uani 1 1 d . .
C17 C 0.3596(3) 0.4026(6) -0.2550(2) 0.0463(8) Uani 1 1 d . .
C14 C 0.3095(3) 0.2283(5) -0.1197(2) 0.0418(7) Uani 1 1 d . .
C13 C 0.3222(3) 0.4305(5) -0.1520(2) 0.0419(8) Uani 1 1 d . .
C9 C 0.1798(3) 0.3290(5) 0.0099(2) 0.0386(7) Uani 1 1 d . .
C21 C 0.2950(3) 0.3235(6) -0.4219(2) 0.0483(9) Uani 1 1 d . .
C22 C 0.3090(4) 0.4708(7) -0.4827(2) 0.0624(11) Uani 1 1 d . .
H22 H 0.2889 0.5903 -0.4652 0.075 Uiso 1 1 calc R U
C10 C 0.1597(3) 0.3244(5) 0.1168(2) 0.0386(7) Uani 1 1 d . .
C20 C 0.2566(3) 0.3560(6) -0.3235(2) 0.0454(8) Uani 1 1 d . .
H20A H 0.2172 0.2459 -0.3018 0.055 Uiso 1 1 calc R U
H20B H 0.2007 0.4573 -0.3238 0.055 Uiso 1 1 calc R U
C1 C 0.0454(3) 0.4219(6) 0.1378(2) 0.0491(8) Uani 1 1 d . .
H1A H -0.0176 0.3653 0.1007 0.059 Uiso 1 1 calc R U
H1B H 0.0508 0.5506 0.1189 0.059 Uiso 1 1 calc R U
C7 C 0.2670(3) 0.0110(5) 0.0134(2) 0.0479(9) Uani 1 1 d . .
H7A H 0.2038 -0.0410 -0.0252 0.057 Uiso 1 1 calc R U
H7B H 0.3372 -0.0603 0.0028 0.057 Uiso 1 1 calc R U
C19 C 0.2620(3) 0.4165(6) 0.1723(2) 0.0510(9) Uani 1 1 d . .
H19A H 0.2653 0.5456 0.1566 0.077 Uiso 1 1 calc R U
H19B H 0.3341 0.3577 0.1569 0.077 Uiso 1 1 calc R U
H19C H 0.2503 0.4034 0.2380 0.077 Uiso 1 1 calc R U
N2 N 0.3203(3) 0.1508(5) -0.4460(2) 0.0622(10) Uani 1 1 d . .
C4 C 0.1090(3) 0.0974(5) 0.2461(2) 0.0467(8) Uani 1 1 d . .
C11 C 0.1806(3) 0.5261(5) -0.0307(2) 0.0474(8) Uani 1 1 d . .
H11A H 0.1049 0.5828 -0.0221 0.057 Uiso 1 1 calc R U
H11B H 0.2388 0.5992 0.0037 0.057 Uiso 1 1 calc R U
C12 C 0.2074(3) 0.5307(6) -0.1350(2) 0.0478(8) Uani 1 1 d . .
H12A H 0.1442 0.4717 -0.1709 0.057 Uiso 1 1 calc R U
H12B H 0.2129 0.6583 -0.1557 0.057 Uiso 1 1 calc R U
C3 C 0.0409(3) 0.2314(6) 0.2873(2) 0.0522(9) Uani 1 1 d . .
C16 C 0.4477(3) 0.2417(7) -0.2453(2) 0.0550(10) Uani 1 1 d . .
H16A H 0.4418 0.1625 -0.3000 0.066 Uiso 1 1 calc R U
H16B H 0.5269 0.2894 -0.2394 0.066 Uiso 1 1 calc R U
C6 C 0.2368(5) -0.0048(6) 0.1156(3) 0.0670(13) Uani 1 1 d . .
C26 C 0.1348(4) -0.0617(6) 0.2983(3) 0.0606(11) Uani 1 1 d . .
H26 H 0.1804 -0.1550 0.2736 0.073 Uiso 1 1 calc R U
C18 C 0.4232(3) 0.5320(7) -0.0994(2) 0.0585(10) Uani 1 1 d . .
H18A H 0.4259 0.6584 -0.1200 0.088 Uiso 1 1 calc R U
H18B H 0.4959 0.4721 -0.1119 0.088 Uiso 1 1 calc R U
H18C H 0.4107 0.5288 -0.0335 0.088 Uiso 1 1 calc R U
C15 C 0.4178(4) 0.1314(7) -0.1573(2) 0.0583(10) Uani 1 1 d . .
H15A H 0.4006 0.0033 -0.1728 0.070 Uiso 1 1 calc R U
H15B H 0.4823 0.1349 -0.1115 0.070 Uiso 1 1 calc R U
C28 C 0.0243(4) 0.0567(8) 0.4208(3) 0.0705(13) Uani 1 1 d . .
H28 H -0.0056 0.0415 0.4798 0.085 Uiso 1 1 calc R U
C25 C 0.3633(4) 0.1225(8) -0.5306(3) 0.0746(14) Uani 1 1 d . .
H25 H 0.3825 0.0020 -0.5473 0.089 Uiso 1 1 calc R U
C27 C 0.0922(4) -0.0796(7) 0.3868(3) 0.0706(13) Uani 1 1 d . .
H27 H 0.1100 -0.1839 0.4227 0.085 Uiso 1 1 calc R U
C2 C 0.0150(4) 0.4143(6) 0.2411(3) 0.0611(11) Uani 1 1 d . .
H2A H 0.0586 0.5103 0.2746 0.073 Uiso 1 1 calc R U
H2B H -0.0676 0.4414 0.2462 0.073 Uiso 1 1 calc R U
C23 C 0.3532(5) 0.4381(8) -0.5694(3) 0.0756(14) Uani 1 1 d . .
H23 H 0.3641 0.5354 -0.6107 0.091 Uiso 1 1 calc R U
C24 C 0.3807(4) 0.2610(9) -0.5938(3) 0.0750(15) Uani 1 1 d . .
H24 H 0.4105 0.2352 -0.6520 0.090 Uiso 1 1 calc R U
H8 H 0.354(3) 0.261(6) 0.021(2) 0.042(9) Uiso 1 1 d . .
H9 H 0.115(3) 0.266(6) -0.020(3) 0.056(11) Uiso 1 1 d . .
H14 H 0.231(3) 0.190(6) -0.155(2) 0.058(12) Uiso 1 1 d . .
H1W H 0.277(5) -0.053(9) -0.375(4) 0.10(2) Uiso 1 1 d . .
H2W H 0.178(8) -0.196(17) -0.362(6) 0.21(4) Uiso 1 1 d . .
H6 H 0.223(4) -0.126(8) 0.129(3) 0.067(13) Uiso 1 1 d . .
H1 H 0.374(7) 0.681(13) -0.299(5) 0.16(3) Uiso 1 1 d . .

loop_
_atom_site_aniso_label
_atom_site_aniso_U_11
_atom_site_aniso_U_22
_atom_site_aniso_U_33
_atom_site_aniso_U_23
_atom_site_aniso_U_13
_atom_site_aniso_U_12
O1 0.0664(17) 0.065(2) 0.0467(13) 0.0107(13) 0.0115(11) -0.0145(16)
O1W 0.090(2) 0.059(2) 0.088(2) 0.0154(18) 0.0155(18) 0.001(2)
N1 0.075(2) 0.070(2) 0.0456(16) 0.0068(17) 0.0192(15) 0.000(2)
C8 0.0509(18) 0.0396(18) 0.0304(14) -0.0005(13) 0.0047(13) 0.0037(16)
C5 0.068(2) 0.0399(19) 0.0366(16) 0.0046(15) 0.0111(15) 0.0064(18)
C17 0.0494(18) 0.055(2) 0.0345(15) 0.0051(15) 0.0084(13) -0.0030(18)
C14 0.0508(18) 0.0412(18) 0.0337(15) 0.0029(14) 0.0045(13) 0.0054(17)
C13 0.0491(18) 0.048(2) 0.0290(14) 0.0030(14) 0.0021(13) -0.0016(17)
C9 0.0449(17) 0.0384(18) 0.0326(14) -0.0025(14) 0.0013(12) 0.0030(15)
C21 0.055(2) 0.057(2) 0.0324(15) -0.0024(16) 0.0017(14) -0.0015(19)
C22 0.087(3) 0.064(3) 0.0364(18) 0.0042(17) 0.0059(18) 0.001(2)
C10 0.0514(17) 0.0359(17) 0.0285(14) -0.0003(13) 0.0014(12) 0.0011(15)
C20 0.0512(18) 0.054(2) 0.0310(14) 0.0024(15) 0.0050(13) 0.0018(17)
C1 0.058(2) 0.047(2) 0.0426(17) 0.0027(16) 0.0117(15) 0.0063(18)
C7 0.065(2) 0.041(2) 0.0380(17) 0.0014(15) 0.0089(15) 0.0104(18)
C19 0.069(2) 0.048(2) 0.0352(16) -0.0014(15) 0.0010(15) -0.004(2)
N2 0.081(2) 0.063(2) 0.0420(16) -0.0030(16) -0.0001(15) 0.0052(19)
C4 0.0558(19) 0.045(2) 0.0393(16) 0.0000(15) 0.0083(14) -0.0072(17)
C11 0.065(2) 0.0411(19) 0.0366(16) 0.0035(15) 0.0085(15) 0.0088(18)
C12 0.059(2) 0.046(2) 0.0385(16) 0.0072(16) 0.0063(15) 0.0090(18)
C3 0.063(2) 0.052(2) 0.0417(17) 0.0022(17) 0.0096(15) -0.002(2)
C16 0.0508(19) 0.075(3) 0.0399(17) 0.0010(19) 0.0081(14) 0.008(2)
C6 0.109(4) 0.036(2) 0.058(2) 0.0117(17) 0.038(2) 0.014(2)
C26 0.081(3) 0.055(3) 0.0467(19) 0.0089(19) 0.0110(19) 0.002(2)
C18 0.063(2) 0.069(3) 0.0439(18) -0.0012(19) 0.0000(16) -0.015(2)
C15 0.070(2) 0.061(3) 0.0451(18) 0.0047(18) 0.0121(17) 0.020(2)
C28 0.082(3) 0.088(3) 0.043(2) 0.015(2) 0.0181(19) -0.004(3)
C25 0.092(3) 0.085(4) 0.047(2) -0.018(2) -0.005(2) 0.024(3)
C27 0.089(3) 0.071(3) 0.052(2) 0.024(2) 0.009(2) -0.001(3)
C2 0.080(3) 0.054(2) 0.051(2) 0.0027(19) 0.0282(19) 0.005(2)
C23 0.093(3) 0.099(4) 0.0356(19) 0.008(2) 0.009(2) -0.006(3)
C24 0.079(3) 0.112(5) 0.0341(18) -0.007(2) 0.0079(18) 0.014(3)

loop_
_atom_type_symbol
_atom_type_description
_atom_type_scat_dispersion_real
_atom_type_scat_dispersion_imag
_atom_type_scat_source
C C 0.0181 0.0091 'International Tables Vol C Tables 4.2.6.8 and 6.1.1.4'
H H 0.0000 0.0000 'International Tables Vol C Tables 4.2.6.8 and 6.1.1.4'
N N 0.0311 0.0180 'International Tables Vol C Tables 4.2.6.8 and 6.1.1.4'
O O 0.0492 0.0322 'International Tables Vol C Tables 4.2.6.8 and 6.1.1.4'

loop_
_geom_angle_atom_site_label_1
_geom_angle_atom_site_label_2
_geom_angle_atom_site_label_3
_geom_angle
C17 O1 H1 119(4)
H1W O1W H2W 112(7)
C28 N1 C3 117.4(4)
C7 C8 C14 111.5(3)
C7 C8 C9 109.1(3)
C14 C8 C9 110.6(3)
C7 C8 H8 109(2)
C14 C8 H8 109.8(19)
C9 C8 H8 107(2)
C6 C5 C4 116.6(3)
C6 C5 C10 115.8(3)
C4 C5 C10 113.1(3)
O1 C17 C16 108.7(3)
O1 C17 C20 108.0(3)
C16 C17 C20 112.0(3)
O1 C17 C13 112.2(3)
C16 C17 C13 102.3(3)
C20 C17 C13 113.5(3)
C8 C14 C15 118.3(3)
C8 C14 C13 112.7(3)
C15 C14 C13 103.9(3)
C8 C14 H14 106.5(19)
C15 C14 H14 113(2)
C13 C14 H14 101(2)
C12 C13 C14 108.1(3)
C12 C13 C18 109.3(3)
C14 C13 C18 112.4(3)
C12 C13 C17 118.5(3)
C14 C13 C17 101.1(3)
C18 C13 C17 107.2(3)
C11 C9 C8 113.6(3)
C11 C9 C10 113.3(3)
C8 C9 C10 111.5(3)
C11 C9 H9 107(3)
C8 C9 H9 104(2)
C10 C9 H9 107(2)
N2 C21 C22 121.7(3)
N2 C21 C20 117.5(3)
C22 C21 C20 120.7(4)
C23 C22 C21 119.3(4)
C23 C22 H22 120.4
C21 C22 H22 120.4
C1 C10 C19 109.8(3)
C1 C10 C5 107.3(3)
C19 C10 C5 110.5(3)
C1 C10 C9 110.0(2)
C19 C10 C9 111.2(3)
C5 C10 C9 107.9(3)
C21 C20 C17 112.7(3)
C21 C20 H20A 109.0
C17 C20 H20A 109.0
C21 C20 H20B 109.0
C17 C20 H20B 109.0
H20A C20 H20B 107.8
C10 C1 C2 113.6(3)
C10 C1 H1A 108.8
C2 C1 H1A 108.8
C10 C1 H1B 108.8
C2 C1 H1B 108.8
H1A C1 H1B 107.7
C6 C7 C8 111.9(3)
C6 C7 H7A 109.2
C8 C7 H7A 109.2
C6 C7 H7B 109.2
C8 C7 H7B 109.2
H7A C7 H7B 107.9
C10 C19 H19A 109.5
C10 C19 H19B 109.5
H19A C19 H19B 109.5
C10 C19 H19C 109.5
H19A C19 H19C 109.5
H19B C19 H19C 109.5
C21 N2 C25 117.9(4)
C3 C4 C26 117.2(3)
C3 C4 C5 120.6(3)
C26 C4 C5 122.1(3)
C12 C11 C9 113.1(3)
C12 C11 H11A 109.0
C9 C11 H11A 109.0
C12 C11 H11B 109.0
C9 C11 H11B 109.0
H11A C11 H11B 107.8
C13 C12 C11 110.3(3)
C13 C12 H12A 109.6
C11 C12 H12A 109.6
C13 C12 H12B 109.6
C11 C12 H12B 109.6
H12A C12 H12B 108.1
N1 C3 C4 123.3(4)
N1 C3 C2 114.6(4)
C4 C3 C2 122.0(3)
C15 C16 C17 107.4(3)
C15 C16 H16A 110.2
C17 C16 H16A 110.2
C15 C16 H16B 110.2
C17 C16 H16B 110.2
H16A C16 H16B 108.5
C5 C6 C7 115.7(3)
C5 C6 H6 114(3)
C7 C6 H6 109(3)
C27 C26 C4 119.6(4)
C27 C26 H26 120.2
C4 C26 H26 120.2
C13 C18 H18A 109.5
C13 C18 H18B 109.5
H18A C18 H18B 109.5
C13 C18 H18C 109.5
H18A C18 H18C 109.5
H18B C18 H18C 109.5
C14 C15 C16 104.9(3)
C14 C15 H15A 110.8
C16 C15 H15A 110.8
C14 C15 H15B 110.8
C16 C15 H15B 110.8
H15A C15 H15B 108.8
N1 C28 C27 123.4(3)
N1 C28 H28 118.3
C27 C28 H28 118.3
N2 C25 C24 123.6(5)
N2 C25 H25 118.2
C24 C25 H25 118.2
C28 C27 C26 119.2(4)
C28 C27 H27 120.4
C26 C27 H27 120.4
C3 C2 C1 114.1(3)
C3 C2 H2A 108.7
C1 C2 H2A 108.7
C3 C2 H2B 108.7
C1 C2 H2B 108.7
H2A C2 H2B 107.6
C24 C23 C22 119.1(5)
C24 C23 H23 120.4
C22 C23 H23 120.4
C23 C24 C25 118.3(4)
C23 C24 H24 120.8
C25 C24 H24 120.8

loop_
_geom_bond_atom_site_label_1
_geom_bond_atom_site_label_2
_geom_bond_distance
O1 C17 1.435(5)
O1 H1 1.01(9)
O1W H1W 0.94(7)
O1W H2W 0.93(10)
N1 C28 1.344(6)
N1 C3 1.352(4)
C8 C7 1.530(5)
C8 C14 1.530(4)
C8 C9 1.541(4)
C8 H8 0.98(3)
C5 C6 1.447(6)
C5 C4 1.520(4)
C5 C10 1.543(5)
C17 C16 1.540(6)
C17 C20 1.543(5)
C17 C13 1.564(4)
C14 C15 1.537(5)
C14 C13 1.539(5)
C14 H14 1.05(4)
C13 C12 1.527(5)
C13 C18 1.541(5)
C9 C11 1.537(5)
C9 C10 1.556(4)
C9 H9 0.96(4)
C21 N2 1.328(6)
C21 C22 1.387(6)
C21 C20 1.511(4)
C22 C23 1.377(5)
C22 H22 0.9300
C10 C1 1.524(5)
C10 C19 1.542(5)
C20 H20A 0.9700
C20 H20B 0.9700
C1 C2 1.534(4)
C1 H1A 0.9700
C1 H1B 0.9700
C7 C6 1.520(5)
C7 H7A 0.9700
C7 H7B 0.9700
C19 H19A 0.9600
C19 H19B 0.9600
C19 H19C 0.9600
N2 C25 1.341(5)
C4 C3 1.387(5)
C4 C26 1.396(6)
C11 C12 1.537(4)
C11 H11A 0.9700
C11 H11B 0.9700
C12 H12A 0.9700
C12 H12B 0.9700
C3 C2 1.502(6)
C16 C15 1.540(5)
C16 H16A 0.9700
C16 H16B 0.9700
C6 H6 0.91(5)
C26 C27 1.381(5)
C26 H26 0.9300
C18 H18A 0.9600
C18 H18B 0.9600
C18 H18C 0.9600
C15 H15A 0.9700
C15 H15B 0.9700
C28 C27 1.355(7)
C28 H28 0.9300
C25 C24 1.369(8)
C25 H25 0.9300
C27 H27 0.9300
C2 H2A 0.9700
C2 H2B 0.9700
C23 C24 1.365(8)
C23 H23 0.9300
C24 H24 0.9300

loop_
_geom_torsion_atom_site_label_1
_geom_torsion_atom_site_label_2
_geom_torsion_atom_site_label_3
_geom_torsion_atom_site_label_4
_geom_torsion
C7 C8 C14 C15 -62.3(5)
C9 C8 C14 C15 176.1(3)
C7 C8 C14 C13 176.4(3)
C9 C8 C14 C13 54.8(4)
C8 C14 C13 C12 -61.7(3)
C15 C14 C13 C12 169.1(3)
C8 C14 C13 C18 59.0(4)
C15 C14 C13 C18 -70.2(3)
C8 C14 C13 C17 173.1(2)
C15 C14 C13 C17 43.9(3)
O1 C17 C13 C12 84.1(4)
C16 C17 C13 C12 -159.7(3)
C20 C17 C13 C12 -38.8(5)
O1 C17 C13 C14 -158.1(3)
C16 C17 C13 C14 -41.8(3)
C20 C17 C13 C14 79.0(4)
O1 C17 C13 C18 -40.2(4)
C16 C17 C13 C18 76.1(4)
C20 C17 C13 C18 -163.0(3)
C7 C8 C9 C11 -170.1(3)
C14 C8 C9 C11 -47.1(4)
C7 C8 C9 C10 60.4(4)
C14 C8 C9 C10 -176.6(3)
N2 C21 C22 C23 -1.7(6)
C20 C21 C22 C23 174.8(4)
C6 C5 C10 C1 168.6(3)
C4 C5 C10 C1 -53.0(4)
C6 C5 C10 C19 -71.7(4)
C4 C5 C10 C19 66.7(4)
C6 C5 C10 C9 50.0(4)
C4 C5 C10 C9 -171.6(3)
C11 C9 C10 C1 56.9(4)
C8 C9 C10 C1 -173.4(3)
C11 C9 C10 C19 -65.0(4)
C8 C9 C10 C19 64.6(4)
C11 C9 C10 C5 173.7(3)
C8 C9 C10 C5 -56.7(4)
N2 C21 C20 C17 91.6(4)
C22 C21 C20 C17 -85.1(4)
O1 C17 C20 C21 56.8(4)
C16 C17 C20 C21 -62.9(4)
C13 C17 C20 C21 -178.1(3)
C19 C10 C1 C2 -60.6(4)
C5 C10 C1 C2 59.6(4)
C9 C10 C1 C2 176.7(3)
C14 C8 C7 C6 -176.3(3)
C9 C8 C7 C6 -53.8(4)
C22 C21 N2 C25 1.8(6)
C20 C21 N2 C25 -174.8(3)
C6 C5 C4 C3 167.4(4)
C10 C5 C4 C3 29.3(5)
C6 C5 C4 C26 -16.5(6)
C10 C5 C4 C26 -154.6(4)
C8 C9 C11 C12 48.2(4)
C10 C9 C11 C12 176.7(3)
C14 C13 C12 C11 60.1(4)
C18 C13 C12 C11 -62.6(4)
C17 C13 C12 C11 174.2(3)
C9 C11 C12 C13 -54.8(4)
C28 N1 C3 C4 0.8(6)
C28 N1 C3 C2 -175.9(4)
C26 C4 C3 N1 -1.2(6)
C5 C4 C3 N1 175.1(3)
C26 C4 C3 C2 175.3(4)
C5 C4 C3 C2 -8.4(6)
O1 C17 C16 C15 143.6(3)
C20 C17 C16 C15 -97.1(4)
C13 C17 C16 C15 24.8(4)
C4 C5 C6 C7 175.8(4)
C10 C5 C6 C7 -47.3(5)
C8 C7 C6 C5 48.4(5)
C3 C4 C26 C27 0.2(6)
C5 C4 C26 C27 -176.0(4)
C8 C14 C15 C16 -154.3(3)
C13 C14 C15 C16 -28.6(4)
C17 C16 C15 C14 1.9(4)
C3 N1 C28 C27 0.7(7)
C21 N2 C25 C24 -1.1(7)
N1 C28 C27 C26 -1.7(8)
C4 C26 C27 C28 1.1(7)
N1 C3 C2 C1 -170.0(3)
C4 C3 C2 C1 13.3(6)
C10 C1 C2 C3 -40.1(5)
C21 C22 C23 C24 0.8(7)
C22 C23 C24 C25 -0.1(7)
N2 C25 C24 C23 0.3(7)
